data_7232806
loop_
_publ_author_name
'Kun, Walter N.'
'McNaughter, Paul D.'
'Nyamen, Linda D.'
'Spencer, Ben F.'
'O'Brien, Paul'
'Ndifon, Peter T.'
'Revaprasadu, Neerish'

_publ_section_title
;
 Synthesis of (Bi1&#x2212;xSbx)2S3 solid solutions via thermal
 decomposition of bismuth and antimony piperidinedithiocarbamates
;
_journal_issue 28
_journal_name_full 'RSC Advances'
_journal_page_first 15836
_journal_paper_doi 10.1039/C9RA01127G
_journal_volume 9
_journal_year 2019
_chemical_formula_moiety 'C18 H30 N3 S6 Sb'
_chemical_formula_sum 'C18 H30 N3 S6 Sb'
_chemical_formula_weight 602.56
_space_group_crystal_system monoclinic
_space_group_IT_number 14
_space_group_name_Hall '-P 2ybc'
_space_group_name_H-M_alt 'P 1 21/c 1'
_symmetry_space_group_name_Hall '-P 2ybc'
_symmetry_space_group_name_H-M 'P 1 21/c 1'
_atom_sites_solution_hydrogens geom
_atom_sites_solution_primary dual
_audit_creation_date 2017-10-09
_audit_creation_method
;
Olex2 1.2
(compiled 2017.08.10 svn.r3458 for OlexSys, GUI svn.r5381)
;
_audit_update_record
;
2019-01-09 deposited with the CCDC.    2019-05-10 downloaded from the CCDC.
;
_cell_angle_alpha 90
_cell_angle_beta 107.4771(17)
_cell_angle_gamma 90
_cell_formula_units_Z 4
_cell_length_a 17.6331(3)
_cell_length_b 11.84939(19)
_cell_length_c 12.12535(19)
_cell_measurement_reflns_used 12093
_cell_measurement_temperature 150
_cell_measurement_theta_max 68.1830
_cell_measurement_theta_min 2.5900
_cell_volume 2416.54(7)
_computing_cell_refinement 'CrysAlisPro 1.171.39.30c (Rigaku OD, 2017)'
_computing_data_collection 'CrysAlisPro 1.171.39.30c (Rigaku OD, 2017)'
_computing_data_reduction 'CrysAlisPro 1.171.39.30c (Rigaku OD, 2017)'
_computing_molecular_graphics 'Olex2 (Dolomanov et al., 2009)'
_computing_publication_material 'Olex2 (Dolomanov et al., 2009)'
_computing_structure_refinement 'ShelXL (Sheldrick, 2015)'
_computing_structure_solution 'ShelXT (Sheldrick, 2015)'
_diffrn_ambient_temperature 150
_diffrn_detector 'CCD plate'
_diffrn_measured_fraction_theta_full 0.995
_diffrn_measured_fraction_theta_max 0.995
_diffrn_measurement_details
;
List of Runs (angles in degrees, time in seconds):

  # Type    Start    End  Width  t~exp~   \w     \q     \k     \f   Frames
#--------------------------------------------------------------------------
  1  \w    -79.00 -53.00   1.00    1.00    --    5.00 -73.00 -75.00   26
  2  \w      6.00  31.00   1.00    1.00    --    5.00  73.00  53.00   25
  3  \w    -30.00  -5.00   1.00    1.00    --  -45.10  73.00  53.00   25
  4  \w    -95.00 -70.00   1.00    1.00    --  -45.10 -73.00 -75.00   25
  5  \w   -106.00 -81.00   1.00    1.00    -- -107.20  73.00  53.00   25
  6  \w   -157.00-132.00   1.00    1.00    -- -107.20 -73.00 -75.00   25
  7  \w   -123.00  -8.00   1.00    1.00    --  -45.10 -43.00 -37.16  115
  8  \w   -134.00 -16.00   1.00    1.00    --  -45.10 -57.00-120.00  118
  9  \w   -139.00 -18.00   1.00    1.00    -- -107.20  57.00  60.00  121
 10  \w   -139.00 -19.00   1.00    1.00    -- -107.20  57.00-150.00  120
 11  \w   -177.00-151.00   1.00    1.00    -- -107.20 -57.00 -60.00   26
 12  \w   -124.00 -99.00   1.00    1.00    -- -107.20 -57.00 -60.00   25
 13  \w   -197.00 -19.00   1.00    1.00    -- -107.20   0.00-180.00  178
 14  \w   -140.00-115.00   1.00    1.00    -- -107.20  38.00  30.00   25
 15  \w   -145.00-120.00   1.00    1.00    -- -107.20  38.00  60.00   25
 16  \w   -100.00 -57.00   1.00    1.00    -- -107.20  38.00  60.00   43
 17  \w    -47.00 -22.00   1.00    1.00    -- -107.20  38.00  60.00   25
 18  \w   -122.00 -96.00   1.00    1.00    -- -107.20  76.00 -30.00   26
 19  \w    -76.00 -51.00   1.00    1.00    -- -107.20  76.00 -30.00   25
 20  \w    -74.00 -49.00   1.00    1.00    -- -107.20  57.00 150.00   25
 21  \w    -74.00 -49.00   1.00    1.00    -- -107.20  57.00   0.00   25
 22  \w   -150.00-103.00   1.00    1.00    -- -107.20 -57.00 -30.00   47
 23  \w   -129.00-103.00   1.00    1.00    -- -107.20 -57.00   0.00   26
;
_diffrn_measurement_device 'four-circle diffractometer'
_diffrn_measurement_device_type 'XtaLAB AFC11 (RINC): Kappa single'
_diffrn_measurement_method '\w scans'
_diffrn_orient_matrix_type 'CrysAlisPro convention (1999,Acta A55,543-557)'
_diffrn_orient_matrix_UB_11 0.0409370000
_diffrn_orient_matrix_UB_12 -0.1044876000
_diffrn_orient_matrix_UB_13 -0.0320090000
_diffrn_orient_matrix_UB_21 -0.0446957000
_diffrn_orient_matrix_UB_22 0.0194372000
_diffrn_orient_matrix_UB_23 -0.1288266000
_diffrn_orient_matrix_UB_31 0.0686909000
_diffrn_orient_matrix_UB_32 0.0748307000
_diffrn_orient_matrix_UB_33 -0.0113550000
_diffrn_radiation_monochromator graphite
_diffrn_radiation_probe x-ray
_diffrn_radiation_type CuK\a
_diffrn_radiation_wavelength 1.54184
_diffrn_reflns_av_R_equivalents 0.0187
_diffrn_reflns_av_unetI/netI 0.0170
_diffrn_reflns_Laue_measured_fraction_full 0.995
_diffrn_reflns_Laue_measured_fraction_max 0.995
_diffrn_reflns_limit_h_max 21
_diffrn_reflns_limit_h_min -20
_diffrn_reflns_limit_k_max 14
_diffrn_reflns_limit_k_min -13
_diffrn_reflns_limit_l_max 12
_diffrn_reflns_limit_l_min -14
_diffrn_reflns_number 16485
_diffrn_reflns_point_group_measured_fraction_full 0.995
_diffrn_reflns_point_group_measured_fraction_max 0.995
_diffrn_reflns_theta_full 67.684
_diffrn_reflns_theta_max 68.245
_diffrn_reflns_theta_min 2.627
_diffrn_source 'fine-focus sealed X-ray tube'
_diffrn_source_type 'Enhance (Cu) X-ray Source'
_exptl_absorpt_coefficient_mu 13.983
_exptl_absorpt_correction_T_max 1.00000
_exptl_absorpt_correction_T_min 0.70542
_exptl_absorpt_correction_type multi-scan
_exptl_absorpt_process_details
;
CrysAlisPro 1.171.39.30c (Rigaku Oxford Diffraction, 2017)
Empirical absorption correction using spherical harmonics,
 implemented in SCALE3 ABSPACK scaling algorithm.
;
_exptl_crystal_colour 'clear colourless'
_exptl_crystal_colour_lustre clear
_exptl_crystal_colour_primary colourless
_exptl_crystal_density_diffrn 1.656
_exptl_crystal_description block
_exptl_crystal_F_000 1224
_exptl_crystal_recrystallization_method 'Re-crystallisation from solvent: chloroform and methanol'
_exptl_crystal_size_max 0.146
_exptl_crystal_size_mid 0.111
_exptl_crystal_size_min 0.067
_refine_diff_density_max 0.309
_refine_diff_density_min -0.302
_refine_diff_density_rms 0.050
_refine_ls_extinction_coef 0.00034(4)
_refine_ls_extinction_expression Fc^*^=kFc[1+0.001xFc^2^\l^3^/sin(2\q)]^-1/4^
_refine_ls_extinction_method 'SHELXL-2016/6 (Sheldrick 2016)'
_refine_ls_goodness_of_fit_ref 1.056
_refine_ls_hydrogen_treatment constr
_refine_ls_matrix_type full
_refine_ls_number_parameters 254
_refine_ls_number_reflns 4406
_refine_ls_number_restraints 0
_refine_ls_restrained_S_all 1.056
_refine_ls_R_factor_all 0.0179
_refine_ls_R_factor_gt 0.0172
_refine_ls_shift/su_max 0.002
_refine_ls_shift/su_mean 0.000
_refine_ls_structure_factor_coef Fsqd
_refine_ls_weighting_details 'w=1/[\s^2^(Fo^2^)+(0.0197P)^2^+1.2335P] where P=(Fo^2^+2Fc^2^)/3'
_refine_ls_weighting_scheme calc
_refine_ls_wR_factor_gt 0.0422
_refine_ls_wR_factor_ref 0.0426
_reflns_Friedel_coverage 0.000
_reflns_number_gt 4281
_reflns_number_total 4406
_reflns_threshold_expression 'I > 2\s(I)'
_cod_data_source_file c9ra01127g2.cif
_cod_data_source_block s4967r
_cod_database_code 7232806
_publcif_datablock.id {780335c4-71b8-497e-9067-2b6c6a08093c}

_shelx_shelxl_version_number 2016/6
_shelx_space_group_comment
;
The symmetry employed for this shelxl refinement is uniquely defined
by the following loop, which should always be used as a source of
symmetry information in preference to the above space-group names.
They are only intended as comments.
;
_shelx_estimated_absorpt_t_max 0.454
_shelx_estimated_absorpt_t_min 0.235
_reflns_odcompleteness_completeness 99.51
_reflns_odcompleteness_iscentric 1
_reflns_odcompleteness_theta 68.13
_olex2_refinement_description
;
1. Fixed Uiso
 At 1.2 times of:
  All C(H,H) groups
2.a Secondary CH2 refined with riding coordinates:
 C00C(H00A,H00B), C00F(H00C,H00D), C00G(H00E,H00F), C00H(H00G,H00H), C00I(H00I,
 H00J), C00J(H00K,H00L), C00K(H00M,H00N), C00L(H00O,H00P), C00M(H00Q,H00R),
 C00N(H00S,H00T), C00O(H00U,H00V), C00P(H00W,H00X), C00Q(H00Y,H), C00R(H00Z,HA),
  C00S(H00,HB)
;
_olex2_submission_special_instructions 'No special instructions were received'
_oxdiff_exptl_absorpt_empirical_details
;
Empirical correction (ABSPACK) includes:
- Absorption correction using spherical harmonics
- Frame scaling
;
_oxdiff_exptl_absorpt_empirical_full_max 1.319
_oxdiff_exptl_absorpt_empirical_full_min 0.791
_publcif_funding_html
;
;

loop_
_space_group_symop_operation_xyz
'x, y, z'
'-x, y+1/2, -z+1/2'
'-x, -y, -z'
'x, -y-1/2, z-1/2'

loop_
_atom_site_label
_atom_site_type_symbol
_atom_site_fract_x
_atom_site_fract_y
_atom_site_fract_z
_atom_site_U_iso_or_equiv
_atom_site_adp_type
_atom_site_occupancy
_atom_site_site_symmetry_order
_atom_site_calc_flag
_atom_site_refinement_flags_posn
Sb00 Sb 0.26962(2) 0.50363(2) 0.69766(2) 0.01971(5) Uani 1 1 d .
S002 S 0.31060(2) 0.37460(4) 0.55900(4) 0.02442(10) Uani 1 1 d .
S003 S 0.25408(2) 0.66051(3) 0.55028(3) 0.02231(9) Uani 1 1 d .
S004 S 0.18442(3) 0.69870(4) 0.74152(4) 0.02662(10) Uani 1 1 d .
S005 S 0.20146(3) 0.34058(4) 0.82842(3) 0.02738(10) Uani 1 1 d .
S006 S 0.13281(2) 0.42940(4) 0.58906(3) 0.02684(10) Uani 1 1 d .
S007 S 0.44468(3) 0.50547(4) 0.71508(4) 0.02623(10) Uani 1 1 d .
N008 N 0.21797(8) 0.86368(12) 0.61447(12) 0.0223(3) Uani 1 1 d .
N009 N 0.05218(8) 0.30691(13) 0.69886(12) 0.0244(3) Uani 1 1 d .
N00A N 0.45935(8) 0.36226(13) 0.55298(12) 0.0242(3) Uani 1 1 d .
C00B C 0.21797(9) 0.75381(14) 0.63512(13) 0.0200(3) Uani 1 1 d .
C00C C 0.25082(10) 0.91558(15) 0.52857(14) 0.0233(3) Uani 1 1 d .
H00A H 0.208574 0.958024 0.471225 0.028 Uiso 1 1 calc R
H00B H 0.270699 0.856013 0.487083 0.028 Uiso 1 1 calc R
C00D C 0.12264(10) 0.35301(14) 0.70767(14) 0.0210(3) Uani 1 1 d .
C00E C 0.41210(10) 0.41008(14) 0.60629(14) 0.0218(3) Uani 1 1 d .
C00F C 0.31853(12) 0.99516(15) 0.58839(17) 0.0300(4) Uani 1 1 d .
H00C H 0.363304 0.950883 0.638540 0.036 Uiso 1 1 calc R
H00D H 0.337593 1.033926 0.529395 0.036 Uiso 1 1 calc R
C00G C -0.01196(11) 0.17233(17) 0.54959(15) 0.0294(4) Uani 1 1 d .
H00E H 0.039341 0.154709 0.535853 0.035 Uiso 1 1 calc R
H00F H -0.054810 0.161733 0.475871 0.035 Uiso 1 1 calc R
C00H C 0.25500(12) 1.02663(17) 0.74512(16) 0.0303(4) Uani 1 1 d .
H00G H 0.296102 0.983426 0.803482 0.036 Uiso 1 1 calc R
H00H H 0.233663 1.085111 0.786037 0.036 Uiso 1 1 calc R
C00I C 0.56480(11) 0.17952(16) 0.54191(17) 0.0308(4) Uani 1 1 d .
H00I H 0.590449 0.107609 0.574601 0.037 Uiso 1 1 calc R
H00J H 0.582916 0.199128 0.474538 0.037 Uiso 1 1 calc R
C00J C -0.02497(11) 0.09182(17) 0.64028(16) 0.0310(4) Uani 1 1 d .
H00K H -0.019367 0.013054 0.616629 0.037 Uiso 1 1 calc R
H00L H -0.079668 0.101374 0.645087 0.037 Uiso 1 1 calc R
C00K C 0.18846(11) 0.94783(16) 0.68132(16) 0.0292(4) Uani 1 1 d .
H00M H 0.166888 0.908777 0.737582 0.035 Uiso 1 1 calc R
H00N H 0.144937 0.992091 0.628399 0.035 Uiso 1 1 calc R
C00L C 0.58943(10) 0.27207(16) 0.63256(16) 0.0278(4) Uani 1 1 d .
H00O H 0.577115 0.248335 0.703585 0.033 Uiso 1 1 calc R
H00P H 0.647498 0.284539 0.652541 0.033 Uiso 1 1 calc R
C00M C 0.03745(11) 0.23778(16) 0.79135(15) 0.0286(4) Uani 1 1 d .
H00Q H -0.013640 0.260243 0.803125 0.034 Uiso 1 1 calc R
H00R H 0.080302 0.250591 0.864622 0.034 Uiso 1 1 calc R
C00N C 0.29224(12) 1.08284(17) 0.66120(17) 0.0356(4) Uani 1 1 d .
H00S H 0.338740 1.128094 0.704974 0.043 Uiso 1 1 calc R
H00T H 0.253171 1.134548 0.609852 0.043 Uiso 1 1 calc R
C00O C -0.01147(10) 0.29432(16) 0.58851(16) 0.0294(4) Uani 1 1 d .
H00U H -0.001719 0.345401 0.529584 0.035 Uiso 1 1 calc R
H00V H -0.063492 0.313938 0.598826 0.035 Uiso 1 1 calc R
C00P C 0.47462(12) 0.16488(16) 0.50281(16) 0.0307(4) Uani 1 1 d .
H00W H 0.459236 0.108685 0.439559 0.037 Uiso 1 1 calc R
H00X H 0.457212 0.136355 0.568043 0.037 Uiso 1 1 calc R
C00Q C 0.54592(10) 0.38134(15) 0.58771(16) 0.0263(4) Uani 1 1 d .
H00Y H 0.560613 0.439739 0.648850 0.032 Uiso 1 1 calc R
H H 0.561641 0.408678 0.520574 0.032 Uiso 1 1 calc R
C00R C 0.43374(11) 0.27662(16) 0.46089(15) 0.0297(4) Uani 1 1 d .
H00Z H 0.447419 0.302030 0.391441 0.036 Uiso 1 1 calc R
HA H 0.375357 0.266827 0.439459 0.036 Uiso 1 1 calc R
C00S C 0.03462(11) 0.11349(16) 0.75914(15) 0.0300(4) Uani 1 1 d .
H00 H 0.019443 0.068513 0.818023 0.036 Uiso 1 1 calc R
HB H 0.088135 0.088672 0.758683 0.036 Uiso 1 1 calc R

loop_
_atom_site_aniso_label
_atom_site_aniso_U_11
_atom_site_aniso_U_22
_atom_site_aniso_U_33
_atom_site_aniso_U_23
_atom_site_aniso_U_13
_atom_site_aniso_U_12
Sb00 0.01906(7) 0.02082(8) 0.01856(7) 0.00162(4) 0.00463(5) -0.00209(4)
S002 0.0208(2) 0.0240(2) 0.0261(2) -0.00417(16) 0.00348(16) -0.00199(16)
S003 0.0289(2) 0.0206(2) 0.02052(19) 0.00056(15) 0.01224(16) 0.00078(16)
S004 0.0272(2) 0.0320(2) 0.0257(2) 0.00138(17) 0.01571(17) -0.00219(17)
S005 0.0264(2) 0.0305(2) 0.02064(19) 0.00409(16) 0.00007(16) -0.00702(17)
S006 0.0231(2) 0.0325(2) 0.02113(19) 0.00564(17) 0.00084(16) -0.00623(17)
S007 0.0236(2) 0.0291(2) 0.0246(2) -0.00758(16) 0.00513(18) -0.00369(16)
N008 0.0230(7) 0.0214(7) 0.0247(7) -0.0015(6) 0.0105(6) -0.0007(6)
N009 0.0222(7) 0.0270(8) 0.0238(7) -0.0024(6) 0.0070(6) -0.0030(6)
N00A 0.0217(7) 0.0253(8) 0.0239(7) -0.0030(6) 0.0041(6) 0.0007(6)
C00B 0.0160(7) 0.0241(8) 0.0192(7) -0.0019(6) 0.0043(6) -0.0019(6)
C00C 0.0266(8) 0.0225(9) 0.0203(8) 0.0016(7) 0.0064(7) -0.0018(7)
C00D 0.0213(8) 0.0203(8) 0.0217(8) -0.0038(6) 0.0067(6) -0.0003(6)
C00E 0.0228(8) 0.0195(8) 0.0205(8) 0.0031(6) 0.0028(6) 0.0013(7)
C00F 0.0291(10) 0.0317(11) 0.0277(10) 0.0007(7) 0.0063(8) -0.0089(7)
C00G 0.0236(9) 0.0401(11) 0.0236(8) -0.0055(8) 0.0057(7) -0.0051(8)
C00H 0.0330(10) 0.0280(9) 0.0267(9) -0.0061(8) 0.0041(8) 0.0040(8)
C00I 0.0311(10) 0.0279(10) 0.0358(10) 0.0031(8) 0.0139(8) 0.0053(8)
C00J 0.0309(9) 0.0317(10) 0.0340(10) -0.0095(8) 0.0150(8) -0.0072(8)
C00K 0.0291(9) 0.0259(10) 0.0358(10) -0.0061(8) 0.0145(8) 0.0025(8)
C00L 0.0222(8) 0.0291(10) 0.0314(9) 0.0034(7) 0.0071(7) 0.0009(7)
C00M 0.0295(9) 0.0363(10) 0.0251(8) -0.0058(7) 0.0159(7) -0.0085(8)
C00N 0.0392(11) 0.0275(10) 0.0352(10) -0.0072(8) 0.0038(8) -0.0097(8)
C00O 0.0171(8) 0.0354(10) 0.0317(9) 0.0013(8) 0.0015(7) -0.0025(7)
C00P 0.0336(10) 0.0273(10) 0.0325(10) -0.0070(8) 0.0120(8) -0.0030(8)
C00Q 0.0217(8) 0.0267(9) 0.0302(9) -0.0008(7) 0.0072(7) -0.0021(7)
C00R 0.0280(9) 0.0348(10) 0.0242(8) -0.0081(8) 0.0046(7) -0.0003(8)
C00S 0.0347(10) 0.0316(10) 0.0272(9) -0.0008(8) 0.0144(8) -0.0054(8)

loop_
_atom_type_symbol
_atom_type_description
_atom_type_scat_dispersion_real
_atom_type_scat_dispersion_imag
_atom_type_scat_source
C C 0.0181 0.0091 'International Tables Vol C Tables 4.2.6.8 and 6.1.1.4'
H H 0.0000 0.0000 'International Tables Vol C Tables 4.2.6.8 and 6.1.1.4'
N N 0.0311 0.0180 'International Tables Vol C Tables 4.2.6.8 and 6.1.1.4'
S S 0.3331 0.5567 'International Tables Vol C Tables 4.2.6.8 and 6.1.1.4'
Sb Sb -0.0562 5.8946 'International Tables Vol C Tables 4.2.6.8 and 6.1.1.4'

loop_
_geom_angle_atom_site_label_1
_geom_angle_atom_site_label_2
_geom_angle_atom_site_label_3
_geom_angle
S002 Sb00 S003 88.093(14)
S002 Sb00 S004 150.697(13)
S002 Sb00 S006 82.089(14)
S003 Sb00 S004 65.889(12)
S006 Sb00 S003 90.215(14)
S006 Sb00 S004 84.658(14)
C00E S002 Sb00 96.00(6)
C00B S003 Sb00 91.73(6)
C00B S004 Sb00 81.33(6)
C00D S006 Sb00 93.95(6)
C00B N008 C00C 124.54(14)
C00B N008 C00K 122.69(14)
C00C N008 C00K 112.68(14)
C00D N009 C00M 122.71(15)
C00D N009 C00O 123.53(14)
C00O N009 C00M 112.00(14)
C00E N00A C00Q 122.94(14)
C00E N00A C00R 124.66(15)
C00Q N00A C00R 112.16(14)
S004 C00B S003 118.19(10)
N008 C00B S003 119.16(12)
N008 C00B S004 122.65(12)
N008 C00C C00F 109.93(14)
S005 C00D S006 119.59(10)
N009 C00D S005 122.46(13)
N009 C00D S006 117.95(12)
S007 C00E S002 119.05(10)
N00A C00E S002 117.78(12)
N00A C00E S007 123.16(13)
C00N C00F C00C 111.52(16)
C00O C00G C00J 111.06(15)
C00K C00H C00N 110.59(16)
C00L C00I C00P 110.56(15)
C00G C00J C00S 111.42(15)
N008 C00K C00H 110.48(15)
C00Q C00L C00I 110.60(15)
N009 C00M C00S 110.04(14)
C00H C00N C00F 110.91(16)
N009 C00O C00G 108.06(15)
C00R C00P C00I 110.48(16)
N00A C00Q C00L 109.86(14)
N00A C00R C00P 109.84(14)
C00M C00S C00J 111.41(16)

loop_
_geom_bond_atom_site_label_1
_geom_bond_atom_site_label_2
_geom_bond_distance
Sb00 S002 2.5330(4)
Sb00 S003 2.5358(4)
Sb00 S004 2.8918(5)
Sb00 S006 2.5337(4)
S002 C00E 1.7584(17)
S003 C00B 1.7549(16)
S004 C00B 1.7027(16)
S005 C00D 1.6955(16)
S006 C00D 1.7535(17)
S007 C00E 1.7007(17)
N008 C00B 1.326(2)
N008 C00C 1.470(2)
N008 C00K 1.475(2)
N009 C00D 1.332(2)
N009 C00M 1.474(2)
N009 C00O 1.473(2)
N00A C00E 1.326(2)
N00A C00Q 1.474(2)
N00A C00R 1.476(2)
C00C C00F 1.523(2)
C00F C00N 1.523(3)
C00G C00J 1.524(3)
C00G C00O 1.520(3)
C00H C00K 1.517(3)
C00H C00N 1.520(3)
C00I C00L 1.521(3)
C00I C00P 1.527(3)
C00J C00S 1.529(3)
C00L C00Q 1.520(2)
C00M C00S 1.521(3)
C00P C00R 1.520(3)

loop_
_publcif_info_exptl_table_extra_item
sin_theta_over_lambda_max
